data_4129746
loop_
_publ_author_name
'Friedfeld, Max R.'
'Shevlin, Michael'
'Margulieux, Grant W.'
'Campeau, Louis-Charles'
'Chirik, Paul J.'

_publ_section_title
;
 Cobalt-Catalyzed Enantioselective Hydrogenation of Minimally
 Functionalized Alkenes: Isotopic Labeling Provides Insight into the
 Origin of Stereoselectivity and Alkene Insertion Preferences.
;
_journal_issue 10
_journal_name_full 'Journal of the American Chemical Society'
_journal_page_first 3314
_journal_page_last 3324
_journal_paper_doi 10.1021/jacs.5b10148
_journal_volume 138
_journal_year 2016
_chemical_absolute_configuration ad
_chemical_formula_sum 'C17 H19 N'
_chemical_formula_weight 237.33
_space_group_crystal_system orthorhombic
_space_group_IT_number 19
_space_group_name_Hall 'P 2ac 2ab'
_space_group_name_H-M_alt 'P 21 21 21'
_atom_sites_solution_hydrogens geom
_audit_creation_method SHELXL-2014
_cell_angle_alpha 90
_cell_angle_beta 90
_cell_angle_gamma 90
_cell_formula_units_Z 4
_cell_length_a 6.0914(2)
_cell_length_b 7.6445(2)
_cell_length_c 28.3648(9)
_cell_measurement_reflns_used 9444
_cell_measurement_temperature 100(2)
_cell_measurement_theta_max 72.06
_cell_measurement_theta_min 3.12
_cell_volume 1320.83(7)
_computing_cell_refinement 'Bruker SAINT'
_computing_data_collection 'Bruker APEX2'
_computing_data_reduction 'Bruker SAINT'
_computing_molecular_graphics 'Bruker SHELXTL'
_computing_publication_material 'Bruker SHELXTL'
_computing_structure_refinement 'SHELXL-2014 (Sheldrick 2014)'
_computing_structure_solution 'SHELXS-97 (Sheldrick 2008)'
_diffrn_ambient_temperature 100(2)
_diffrn_measured_fraction_theta_full 'ACTA 50'
_diffrn_measured_fraction_theta_max 0.971
_diffrn_measurement_device_type 'Bruker APEX-II CCD'
_diffrn_measurement_method '\f and \w scans'
_diffrn_radiation_type CuK\a
_diffrn_radiation_wavelength 1.54178
_diffrn_reflns_av_R_equivalents 0.0193
_diffrn_reflns_av_unetI/netI 0.0186
_diffrn_reflns_Laue_measured_fraction_full 'ACTA 50'
_diffrn_reflns_Laue_measured_fraction_max 0.971
_diffrn_reflns_limit_h_max 7
_diffrn_reflns_limit_h_min -7
_diffrn_reflns_limit_k_max 9
_diffrn_reflns_limit_k_min -9
_diffrn_reflns_limit_l_max 34
_diffrn_reflns_limit_l_min -34
_diffrn_reflns_number 9778
_diffrn_reflns_point_group_measured_fraction_full 0.983
_diffrn_reflns_point_group_measured_fraction_max 0.977
_diffrn_reflns_theta_full 67.679
_diffrn_reflns_theta_max 72.052
_diffrn_reflns_theta_min 3.116
_exptl_absorpt_coefficient_mu 0.519
_exptl_absorpt_correction_T_max 0.7536
_exptl_absorpt_correction_T_min 0.7051
_exptl_absorpt_correction_type multi-scan
_exptl_absorpt_process_details 'SADABS v2014/5 (BRUKER ASX)'
_exptl_crystal_colour colourless
_exptl_crystal_density_diffrn 1.193
_exptl_crystal_description Block
_exptl_crystal_F_000 512
_exptl_crystal_size_max 0.843
_exptl_crystal_size_mid 0.521
_exptl_crystal_size_min 0.223
_refine_diff_density_max 0.225
_refine_diff_density_min -0.113
_refine_diff_density_rms 0.027
_refine_ls_abs_structure_details
;
 Refined as an inversion twin.
;
_refine_ls_abs_structure_Flack 0.1(1)
_refine_ls_extinction_method none
_refine_ls_goodness_of_fit_ref 1.057
_refine_ls_hydrogen_treatment constr
_refine_ls_matrix_type full
_refine_ls_number_parameters 166
_refine_ls_number_reflns 2486
_refine_ls_number_restraints 0
_refine_ls_restrained_S_all 1.057
_refine_ls_R_factor_all 0.0274
_refine_ls_R_factor_gt 0.0269
_refine_ls_shift/su_max 0.001
_refine_ls_shift/su_mean 0.000
_refine_ls_structure_factor_coef Fsqd
_refine_ls_weighting_details 'w=1/[\s^2^(Fo^2^)+(0.0341P)^2^+0.2215P] where P=(Fo^2^+2Fc^2^)/3'
_refine_ls_weighting_scheme calc
_refine_ls_wR_factor_gt 0.0671
_refine_ls_wR_factor_ref 0.0675
_reflns_Friedel_coverage 0.689
_reflns_Friedel_fraction_full 0.992
_reflns_Friedel_fraction_max 0.986
_reflns_number_gt 2450
_reflns_number_total 2486
_reflns_threshold_expression 'I > 2\s(I)'
_cod_data_source_file ja5b10148_si_001.cif
_cod_data_source_block mrf56
_cod_database_code 4129746
_shelx_space_group_comment
;
The symmetry employed for this shelxl refinement is uniquely defined
by the following loop, which should always be used as a source of
symmetry information in preference to the above space-group names.
They are only intended as comments.
;
_shelxl_version_number 2014-3

loop_
_space_group_symop_operation_xyz
'x, y, z'
'-x+1/2, -y, z+1/2'
'x+1/2, -y+1/2, -z'
'-x, y+1/2, -z+1/2'

loop_
_atom_site_label
_atom_site_type_symbol
_atom_site_fract_x
_atom_site_fract_y
_atom_site_fract_z
_atom_site_U_iso_or_equiv
_atom_site_adp_type
_atom_site_occupancy
_atom_site_site_symmetry_order
_atom_site_calc_flag
_atom_site_refinement_flags_posn
_atom_site_refinement_flags_adp
C1 C 1.2486(3) 0.92562(19) 0.90695(5) 0.0230(3) Uani 1 1 d . .
H1A H 1.3329 0.9005 0.8779 0.028 Uiso 1 1 calc R U
H1B H 1.2556 1.0528 0.9133 0.028 Uiso 1 1 calc R U
C2 C 1.3417(3) 0.8215(2) 0.94884(5) 0.0248(3) Uani 1 1 d . .
H2A H 1.5000 0.7967 0.9445 0.030 Uiso 1 1 calc R U
H2B H 1.3204 0.8850 0.9789 0.030 Uiso 1 1 calc R U
C3 C 1.2077(2) 0.65573(19) 0.94752(5) 0.0222(3) Uani 1 1 d . .
C4 C 1.2495(3) 0.4946(2) 0.96854(5) 0.0273(3) Uani 1 1 d . .
H4 H 1.3806 0.4766 0.9860 0.033 Uiso 1 1 calc R U
C5 C 1.0977(3) 0.36065(19) 0.96371(5) 0.0294(4) Uani 1 1 d . .
H5 H 1.1257 0.2501 0.9778 0.035 Uiso 1 1 calc R U
C6 C 0.9049(3) 0.3868(2) 0.93842(5) 0.0280(3) Uani 1 1 d . .
H6 H 0.8013 0.2944 0.9356 0.034 Uiso 1 1 calc R U
C7 C 0.8628(3) 0.54760(19) 0.91713(5) 0.0227(3) Uani 1 1 d . .
H7 H 0.7313 0.5656 0.8998 0.027 Uiso 1 1 calc R U
C8 C 1.0157(2) 0.68112(19) 0.92162(4) 0.0198(3) Uani 1 1 d . .
C9 C 1.0069(2) 0.86541(17) 0.90142(4) 0.0197(3) Uani 1 1 d . .
H9 H 0.9126 0.9391 0.9223 0.024 Uiso 1 1 calc R U
C10 C 0.9192(2) 0.87706(17) 0.85160(4) 0.0185(3) Uani 1 1 d . .
C11 C 0.7426(3) 0.98263(17) 0.83961(5) 0.0191(3) Uani 1 1 d . .
H11 H 0.6755 1.0517 0.8634 0.023 Uiso 1 1 calc R U
C12 C 0.6602(2) 0.99087(17) 0.79383(5) 0.0192(3) Uani 1 1 d . .
H12 H 0.5389 1.0647 0.7870 0.023 Uiso 1 1 calc R U
C13 C 0.7557(2) 0.89030(17) 0.75766(4) 0.0177(3) Uani 1 1 d . .
C14 C 0.9388(2) 0.78705(18) 0.76934(5) 0.0194(3) Uani 1 1 d . .
H14 H 1.0102 0.7209 0.7455 0.023 Uiso 1 1 calc R U
C15 C 1.0162(2) 0.78059(18) 0.81522(5) 0.0200(3) Uani 1 1 d . .
H15 H 1.1390 0.7084 0.8222 0.024 Uiso 1 1 calc R U
C16 C 0.4684(3) 0.9788(2) 0.70171(5) 0.0257(3) Uani 1 1 d . .
H16A H 0.3605 0.9532 0.7264 0.039 Uiso 1 1 calc R U
H16B H 0.4126 0.9378 0.6713 0.039 Uiso 1 1 calc R U
H16C H 0.4938 1.1053 0.7002 0.039 Uiso 1 1 calc R U
C17 C 0.7977(3) 0.8146(2) 0.67420(5) 0.0251(3) Uani 1 1 d . .
H17A H 0.9479 0.8604 0.6749 0.038 Uiso 1 1 calc R U
H17B H 0.7289 0.8447 0.6440 0.038 Uiso 1 1 calc R U
H17C H 0.8012 0.6871 0.6778 0.038 Uiso 1 1 calc R U
N1 N 0.6723(2) 0.89064(17) 0.71240(4) 0.0238(3) Uani 1 1 d . .

loop_
_atom_site_aniso_label
_atom_site_aniso_U_11
_atom_site_aniso_U_22
_atom_site_aniso_U_33
_atom_site_aniso_U_23
_atom_site_aniso_U_13
_atom_site_aniso_U_12
C1 0.0236(7) 0.0240(7) 0.0214(6) -0.0010(5) -0.0002(6) -0.0044(6)
C2 0.0218(7) 0.0293(7) 0.0233(7) -0.0028(6) -0.0019(6) -0.0013(6)
C3 0.0251(8) 0.0263(7) 0.0151(6) -0.0025(5) 0.0033(5) 0.0015(6)
C4 0.0322(8) 0.0300(7) 0.0196(6) 0.0008(5) 0.0012(6) 0.0074(7)
C5 0.0460(9) 0.0211(7) 0.0212(7) 0.0029(5) 0.0064(6) 0.0049(7)
C6 0.0405(9) 0.0233(7) 0.0202(7) -0.0024(5) 0.0073(6) -0.0069(7)
C7 0.0257(8) 0.0265(7) 0.0158(6) -0.0030(5) 0.0034(5) -0.0033(6)
C8 0.0243(7) 0.0220(6) 0.0131(6) -0.0019(5) 0.0037(5) 0.0011(6)
C9 0.0206(7) 0.0206(7) 0.0181(6) -0.0018(5) 0.0027(5) -0.0005(6)
C10 0.0191(6) 0.0175(6) 0.0189(6) 0.0007(5) 0.0020(5) -0.0026(5)
C11 0.0194(7) 0.0177(6) 0.0201(6) -0.0024(5) 0.0052(5) -0.0009(6)
C12 0.0168(6) 0.0175(6) 0.0234(7) 0.0000(5) 0.0010(5) 0.0011(5)
C13 0.0182(6) 0.0157(6) 0.0191(6) 0.0010(5) 0.0016(5) -0.0028(5)
C14 0.0215(7) 0.0174(6) 0.0192(6) -0.0008(5) 0.0049(5) 0.0015(5)
C15 0.0193(7) 0.0185(6) 0.0223(6) 0.0015(5) 0.0012(5) 0.0031(6)
C16 0.0252(8) 0.0276(7) 0.0243(7) 0.0026(6) -0.0024(6) 0.0037(6)
C17 0.0284(8) 0.0281(7) 0.0187(6) -0.0019(5) 0.0014(5) 0.0014(6)
N1 0.0250(6) 0.0271(6) 0.0192(6) -0.0021(5) -0.0014(5) 0.0064(5)

loop_
_atom_type_symbol
_atom_type_description
_atom_type_scat_dispersion_real
_atom_type_scat_dispersion_imag
_atom_type_scat_source
C C 0.0181 0.0091 'International Tables Vol C Tables 4.2.6.8 and 6.1.1.4'
H H 0.0000 0.0000 'International Tables Vol C Tables 4.2.6.8 and 6.1.1.4'
N N 0.0311 0.0180 'International Tables Vol C Tables 4.2.6.8 and 6.1.1.4'

loop_
_geom_angle_atom_site_label_1
_geom_angle_atom_site_label_2
_geom_angle_atom_site_label_3
_geom_angle
C2 C1 C9 105.96(11)
C3 C2 C1 102.47(11)
C4 C3 C8 120.13(14)
C4 C3 C2 129.36(14)
C8 C3 C2 110.50(13)
C5 C4 C3 119.31(15)
C4 C5 C6 120.54(14)
C5 C6 C7 120.36(15)
C8 C7 C6 119.07(14)
C7 C8 C3 120.58(13)
C7 C8 C9 128.53(13)
C3 C8 C9 110.89(13)
C10 C9 C8 114.74(11)
C10 C9 C1 114.35(11)
C8 C9 C1 101.73(12)
C11 C10 C15 116.96(12)
C11 C10 C9 122.48(12)
C15 C10 C9 120.56(12)
C10 C11 C12 122.29(13)
C11 C12 C13 120.36(13)
N1 C13 C14 120.80(12)
N1 C13 C12 121.64(13)
C14 C13 C12 117.56(12)
C15 C14 C13 120.77(12)
C14 C15 C10 122.03(13)
C13 N1 C16 120.80(12)
C13 N1 C17 120.09(12)
C16 N1 C17 118.92(12)

loop_
_geom_bond_atom_site_label_1
_geom_bond_atom_site_label_2
_geom_bond_distance
C1 C2 1.539(2)
C1 C9 1.550(2)
C2 C3 1.508(2)
C3 C4 1.392(2)
C3 C8 1.395(2)
C4 C5 1.386(2)
C5 C6 1.391(2)
C6 C7 1.394(2)
C7 C8 1.387(2)
C8 C9 1.5218(19)
C9 C10 1.5134(19)
C10 C11 1.387(2)
C10 C15 1.3993(19)
C11 C12 1.394(2)
C12 C13 1.4080(19)
C13 N1 1.3803(17)
C13 C14 1.406(2)
C14 C15 1.385(2)
C16 N1 1.446(2)
C17 N1 1.4478(19)

loop_
_geom_torsion_atom_site_label_1
_geom_torsion_atom_site_label_2
_geom_torsion_atom_site_label_3
_geom_torsion_atom_site_label_4
_geom_torsion
C9 C1 C2 C3 28.45(14)
C1 C2 C3 C4 162.27(14)
C1 C2 C3 C8 -19.23(15)
C8 C3 C4 C5 -0.4(2)
C2 C3 C4 C5 177.93(14)
C3 C4 C5 C6 -0.4(2)
C4 C5 C6 C7 0.7(2)
C5 C6 C7 C8 -0.1(2)
C6 C7 C8 C3 -0.7(2)
C6 C7 C8 C9 179.47(13)
C4 C3 C8 C7 1.0(2)
C2 C3 C8 C7 -177.63(12)
C4 C3 C8 C9 -179.14(12)
C2 C3 C8 C9 2.20(15)
C7 C8 C9 C10 -40.53(19)
C3 C8 C9 C10 139.66(12)
C7 C8 C9 C1 -164.54(14)
C3 C8 C9 C1 15.64(13)
C2 C1 C9 C10 -151.31(12)
C2 C1 C9 C8 -27.03(13)
C8 C9 C10 C11 124.45(14)
C1 C9 C10 C11 -118.52(15)
C8 C9 C10 C15 -55.96(18)
C1 C9 C10 C15 61.07(17)
C15 C10 C11 C12 1.4(2)
C9 C10 C11 C12 -178.97(13)
C10 C11 C12 C13 0.0(2)
C11 C12 C13 N1 177.47(13)
C11 C12 C13 C14 -1.8(2)
N1 C13 C14 C15 -177.03(13)
C12 C13 C14 C15 2.3(2)
C13 C14 C15 C10 -0.9(2)
C11 C10 C15 C14 -1.0(2)
C9 C10 C15 C14 179.41(13)
C14 C13 N1 C16 172.08(13)
C12 C13 N1 C16 -7.2(2)
C14 C13 N1 C17 -13.0(2)
C12 C13 N1 C17 167.75(14)
